data_2021872
loop_
_publ_author_name
'Li, S.'
'Lundquist, K.'
'Stomberg, R.'

_publ_section_title
;
 An investigation of 2,4'-dihydroxy-3,3'-dimethoxy-5'-methylstilbene using
 X-ray crystallography and NMR spectroscopy
;
_journal_issue 6
_journal_name_full 'Acta Crystallographica Section C Crystal Structure Communications'
_journal_page_first 1012
_journal_paper_doi 10.1107/S0108270199000670
_journal_volume 55
_journal_year 1999
_chemical_formula_moiety 'C17 H18 O4'
_chemical_formula_sum 'C17 H18 O4'
_chemical_formula_weight 286.31
_chemical_melting_point 397.5(5)
_chemical_name_systematic
;
 (E)-2,4'-dihydroxy-3,3'-dimethoxy-5'-methylstilbene
;
_space_group_IT_number 14
_space_group_name_Hall '-P 2yn'
_space_group_name_H-M_alt 'P 1 21/n 1'
_symmetry_cell_setting monoclinic
_symmetry_space_group_name_H-M 'P 1 21/n 1'
_audit_creation_method SHELXL97
_cell_angle_alpha 90.00
_cell_angle_beta 90.3970(10)
_cell_angle_gamma 90.00
_cell_formula_units_Z 4
_cell_length_a 8.43410(10)
_cell_length_b 15.5112(3)
_cell_length_c 11.42930(10)
_cell_measurement_reflns_used 7340
_cell_measurement_temperature 293(2)
_cell_measurement_theta_max 26.39
_cell_measurement_theta_min 2.21
_cell_volume 1495.18(4)
_computing_cell_refinement 'SAINT (Siemens, 1994a)'
_computing_data_collection 'SMART (Siemens, 1994a)'
_computing_data_reduction 'SAINT and XPREP (Siemens, 1996)'
_computing_molecular_graphics 'XP (Siemens, 1994b)'
_computing_publication_material SHELXL97
_computing_structure_refinement 'SHELXL97 (Sheldrick, 1997)'
_computing_structure_solution 'SHELXS97 (Sheldrick, 1990)'
_diffrn_ambient_temperature 293(2)
_diffrn_measured_fraction_theta_full 0.999
_diffrn_measured_fraction_theta_max 0.999
_diffrn_measurement_device_type 'Siemens SMART CCD'
_diffrn_measurement_method '\w oscillation 0.30\%; 30 s/frame'
_diffrn_radiation_monochromator graphite
_diffrn_radiation_source 'fine-focus sealed tube'
_diffrn_radiation_type MoK\a
_diffrn_radiation_wavelength 0.71073
_diffrn_reflns_av_R_equivalents 0.036
_diffrn_reflns_av_sigmaI/netI 0.021
_diffrn_reflns_limit_h_max 10
_diffrn_reflns_limit_h_min -10
_diffrn_reflns_limit_k_max 19
_diffrn_reflns_limit_k_min -19
_diffrn_reflns_limit_l_max 14
_diffrn_reflns_limit_l_min -14
_diffrn_reflns_number 15404
_diffrn_reflns_theta_full 26.39
_diffrn_reflns_theta_max 26.39
_diffrn_reflns_theta_min 2.21
_diffrn_standards_decay_% 0
_exptl_absorpt_coefficient_mu 0.090
_exptl_absorpt_correction_type none
_exptl_crystal_colour colourless
_exptl_crystal_density_diffrn 1.272
_exptl_crystal_density_meas ?
_exptl_crystal_density_method 'not measured'
_exptl_crystal_description prism
_exptl_crystal_F_000 608
_exptl_crystal_size_max 0.50
_exptl_crystal_size_mid 0.27
_exptl_crystal_size_min 0.27
_refine_diff_density_max 0.16
_refine_diff_density_min -0.14
_refine_ls_extinction_coef 0.0103(16)
_refine_ls_extinction_method 'SHELXL97 (Sheldrick, 1997)'
_refine_ls_goodness_of_fit_ref 1.053
_refine_ls_hydrogen_treatment 'H atoms: see below'
_refine_ls_matrix_type full
_refine_ls_number_parameters 196
_refine_ls_number_reflns 3064
_refine_ls_number_restraints 0
_refine_ls_restrained_S_all 1.053
_refine_ls_R_factor_all 0.057
_refine_ls_R_factor_gt 0.043
_refine_ls_shift/su_max <0.001
_refine_ls_shift/su_mean 0.000
_refine_ls_structure_factor_coef Fsqd
_refine_ls_weighting_details 'calc w = 1/[\s^2^(Fo^2^)+(0.0577P)^2^+0.3262P] where P=(Fo^2^+2Fc^2^)/3'
_refine_ls_weighting_scheme calc
_refine_ls_wR_factor_ref 0.127
_reflns_number_gt 2411
_reflns_number_total 3064
_reflns_threshold_expression I>2\s(I)
_cod_data_source_file bm1301sup1.cif
_cod_data_source_block 2a
_cod_depositor_comments
;
The following automatic conversions were performed:

data item '_chemical_melting_point' value '397-398 K' was changed to
'397.5(5)' -- the average value was taken and precision was
estimated.

data item '_exptl_crystal_density_meas' value 'not measured' was
changed to '?' -- the value is perceived as not measured.

Automatic conversion script
Id: cif_fix_values 7556 2019-12-06 15:28:31Z antanas 
;
_cod_original_sg_symbol_H-M 'P 21/n'
_cod_database_code 2021872

loop_
_symmetry_equiv_pos_as_xyz
'x, y, z'
'-x+1/2, y+1/2, -z+1/2'
'-x, -y, -z'
'x-1/2, -y-1/2, z-1/2'

loop_
_atom_site_label
_atom_site_fract_x
_atom_site_fract_y
_atom_site_fract_z
_atom_site_U_iso_or_equiv
_atom_site_adp_type
_atom_site_calc_flag
_atom_site_refinement_flags
_atom_site_occupancy
_atom_site_type_symbol
C1 -0.14294(17) 0.55026(10) 0.38418(13) 0.0470(4) Uani d . 1 C
C2 -0.23409(18) 0.52109(9) 0.47683(13) 0.0466(4) Uani d . 1 C
C3 -0.32209(18) 0.57809(10) 0.54510(13) 0.0484(4) Uani d . 1 C
C4 -0.31839(19) 0.66495(10) 0.52238(14) 0.0517(4) Uani d . 1 C
H4 -0.3777 0.7027 0.5678 0.062 Uiso calc R 1 H
C5 -0.22569(19) 0.69686(10) 0.43115(14) 0.0523(4) Uani d . 1 C
C6 -0.14004(19) 0.63942(10) 0.36368(14) 0.0518(4) Uani d . 1 C
H6 -0.0786 0.6606 0.3028 0.062 Uiso calc R 1 H
C7 -0.05650(19) 0.48656(10) 0.31503(13) 0.0520(4) Uani d . 1 C
H7 -0.0618 0.4301 0.3419 0.062 Uiso calc R 1 H
C8 0.02823(19) 0.49853(10) 0.21930(13) 0.0533(4) Uani d . 1 C
H8 0.0376 0.5548 0.1919 0.064 Uiso calc R 1 H
C9 -0.4977(2) 0.58911(13) 0.70908(15) 0.0668(5) Uani d . 1 C
H9A -0.4286 0.6271 0.7518 0.100 Uiso calc R 1 H
H9B -0.5530 0.5525 0.7628 0.100 Uiso calc R 1 H
H9C -0.5730 0.6225 0.6649 0.100 Uiso calc R 1 H
C10 -0.2175(2) 0.79217(11) 0.40871(18) 0.0696(5) Uani d . 1 C
H10A -0.1166 0.8138 0.4347 0.104 Uiso calc R 1 H
H10B -0.3006 0.8207 0.4507 0.104 Uiso calc R 1 H
H10C -0.2300 0.8029 0.3264 0.104 Uiso calc R 1 H
C11 0.10875(18) 0.43070(10) 0.15261(13) 0.0492(4) Uani d . 1 C
C12 0.10900(18) 0.34484(10) 0.18964(12) 0.0487(4) Uani d . 1 C
H12 0.0597 0.3305 0.2595 0.058 Uiso calc R 1 H
C13 0.18068(18) 0.28108(10) 0.12501(13) 0.0480(4) Uani d . 1 C
C14 0.25616(19) 0.30167(11) 0.01965(14) 0.0529(4) Uani d . 1 C
C15 0.2576(2) 0.38598(11) -0.01683(15) 0.0629(5) Uani d . 1 C
H15 0.3077 0.4004 -0.0864 0.075 Uiso calc R 1 H
C16 0.1851(2) 0.44997(11) 0.04876(14) 0.0596(4) Uani d . 1 C
H16 0.1879 0.5067 0.0226 0.072 Uiso calc R 1 H
C17 0.1007(3) 0.16916(12) 0.25602(16) 0.0721(5) Uani d . 1 C
H17A 0.1406 0.1987 0.3239 0.108 Uiso calc R 1 H
H17B 0.1125 0.1081 0.2666 0.108 Uiso calc R 1 H
H17C -0.0094 0.1828 0.2451 0.108 Uiso calc R 1 H
O1 -0.23996(15) 0.43474(7) 0.50100(10) 0.0600(3) Uani d . 1 O
H1 -0.2915 0.4269 0.5606 0.090 Uiso calc R 1 H
O2 -0.40643(14) 0.53740(8) 0.63122(10) 0.0630(3) Uani d . 1 O
O3 0.18717(15) 0.19560(7) 0.15603(10) 0.0643(3) Uani d . 1 O
O4 0.32827(17) 0.24074(8) -0.04786(11) 0.0720(4) Uani d . 1 O
H4A 0.3156 0.1930 -0.0185 0.108 Uiso calc R 1 H

loop_
_atom_site_aniso_label
_atom_site_aniso_U_11
_atom_site_aniso_U_22
_atom_site_aniso_U_33
_atom_site_aniso_U_12
_atom_site_aniso_U_13
_atom_site_aniso_U_23
C1 0.0499(8) 0.0468(8) 0.0444(7) 0.0013(6) 0.0057(6) -0.0031(6)
C2 0.0524(8) 0.0411(8) 0.0465(8) -0.0014(6) 0.0041(6) -0.0026(6)
C3 0.0486(8) 0.0511(9) 0.0455(8) -0.0031(6) 0.0077(6) -0.0049(6)
C4 0.0531(9) 0.0488(9) 0.0532(9) 0.0042(7) 0.0061(7) -0.0089(7)
C5 0.0552(9) 0.0447(8) 0.0571(9) 0.0006(7) 0.0033(7) -0.0006(7)
C6 0.0554(9) 0.0489(9) 0.0513(8) -0.0007(7) 0.0108(7) 0.0017(7)
C7 0.0591(9) 0.0453(8) 0.0517(8) 0.0019(7) 0.0109(7) -0.0017(6)
C8 0.0631(10) 0.0467(8) 0.0502(9) 0.0052(7) 0.0088(7) 0.0005(7)
C9 0.0619(10) 0.0807(12) 0.0579(10) -0.0034(9) 0.0194(8) -0.0163(9)
C10 0.0794(12) 0.0478(10) 0.0819(13) 0.0023(8) 0.0115(10) 0.0043(9)
C11 0.0521(8) 0.0508(9) 0.0446(8) 0.0037(7) 0.0060(6) -0.0010(6)
C12 0.0531(8) 0.0524(9) 0.0408(7) 0.0008(7) 0.0096(6) -0.0011(6)
C13 0.0516(8) 0.0474(8) 0.0451(8) 0.0002(6) 0.0077(6) -0.0005(6)
C14 0.0594(9) 0.0520(9) 0.0474(8) 0.0025(7) 0.0147(7) -0.0049(7)
C15 0.0785(12) 0.0591(10) 0.0513(9) 0.0050(8) 0.0259(8) 0.0053(7)
C16 0.0745(11) 0.0505(9) 0.0540(9) 0.0059(8) 0.0174(8) 0.0058(7)
C17 0.1044(15) 0.0570(10) 0.0554(10) 0.0018(10) 0.0258(10) 0.0068(8)
O1 0.0791(8) 0.0426(6) 0.0587(7) -0.0007(5) 0.0208(6) 0.0016(5)
O2 0.0724(8) 0.0590(7) 0.0581(7) -0.0040(6) 0.0269(6) -0.0037(5)
O3 0.0871(9) 0.0474(6) 0.0587(7) 0.0054(6) 0.0288(6) 0.0006(5)
O4 0.0993(10) 0.0537(7) 0.0635(7) 0.0070(7) 0.0393(7) -0.0031(6)

loop_
_atom_type_symbol
_atom_type_description
_atom_type_scat_dispersion_real
_atom_type_scat_dispersion_imag
_atom_type_scat_source
C C 0.0033 0.0016 'International Tables Vol C Tables 4.2.6.8 and 6.1.1.4'
H H 0.0000 0.0000 'International Tables Vol C Tables 4.2.6.8 and 6.1.1.4'
O O 0.0106 0.0060 'International Tables Vol C Tables 4.2.6.8 and 6.1.1.4'

loop_
_geom_angle_atom_site_label_1
_geom_angle_atom_site_label_2
_geom_angle_atom_site_label_3
_geom_angle
_geom_angle_publ_flag
C2 C1 C6 117.32(13) ?
C2 C1 C7 118.20(10) ?
C6 C1 C7 124.50(10) ?
O1 C2 C1 119.60(10) ?
O1 C2 C3 119.13(13) ?
C1 C2 C3 121.27(14) ?
O2 C3 C4 126.90(10) yes
O2 C3 C2 112.95(14) ?
C4 C3 C2 120.20(14) ?
C3 C4 C5 120.14(14) ?
C6 C5 C4 118.95(14) ?
C6 C5 C10 120.88(15) ?
C4 C5 C10 120.2(2) ?
C5 C6 C1 122.10(14) ?
C8 C7 C1 128.7(2) yes
C7 C8 C11 125.6(2) yes
C16 C11 C12 117.70(14) ?
C16 C11 C8 120.59(14) ?
C12 C11 C8 121.70(10) ?
C13 C12 C11 121.46(14) ?
O3 C13 C12 124.90(10) yes
O3 C13 C14 115.08(13) ?
C12 C13 C14 120.04(14) ?
O4 C14 C15 118.87(14) ?
O4 C14 C13 122.30(10) ?
C15 C14 C13 118.85(14) ?
C14 C15 C16 120.83(15) ?
C11 C16 C15 121.12(15) ?
C3 O2 C9 118.30(10) ?
C13 O3 C17 117.80(10) ?

loop_
_geom_bond_atom_site_label_1
_geom_bond_atom_site_label_2
_geom_bond_distance
_geom_bond_publ_flag
C1 C2 1.389(2) ?
C1 C6 1.403(2) ?
C1 C7 1.463(2) yes
C2 O1 1.369(2) ?
C2 C3 1.396(2) ?
C3 O2 1.372(2) ?
C3 C4 1.373(2) ?
C4 C5 1.398(2) ?
C5 C6 1.385(2) ?
C5 C10 1.502(2) ?
C7 C8 1.324(2) yes
C8 C11 1.468(2) yes
C9 O2 1.428(2) ?
C11 C16 1.387(2) ?
C11 C12 1.397(2) ?
C12 C13 1.377(2) ?
C13 O3 1.374(2) ?
C13 C14 1.403(2) ?
C14 O4 1.366(2) ?
C14 C15 1.373(2) ?
C15 C16 1.388(2) ?
C17 O3 1.420(2) ?

loop_
_geom_torsion_atom_site_label_1
_geom_torsion_atom_site_label_2
_geom_torsion_atom_site_label_3
_geom_torsion_atom_site_label_4
_geom_torsion
_geom_torsion_publ_flag
C6 C1 C2 O1 -179.53(14) ?
C7 C1 C2 O1 0.3(2) ?
C6 C1 C2 C3 1.4(2) ?
C7 C1 C2 C3 -178.76(14) ?
O1 C2 C3 O2 0.0(2) ?
C1 C2 C3 O2 179.04(13) ?
O1 C2 C3 C4 -179.85(14) ?
C1 C2 C3 C4 -0.8(2) ?
O2 C3 C4 C5 179.81(15) ?
C2 C3 C4 C5 -0.4(2) ?
C3 C4 C5 C6 0.9(2) ?
C3 C4 C5 C10 -178.02(16) ?
C4 C5 C6 C1 -0.2(2) ?
C10 C5 C6 C1 178.68(16) ?
C2 C1 C6 C5 -0.9(2) ?
C7 C1 C6 C5 179.26(15) ?
C2 C1 C7 C8 175.1(2) ?
C6 C1 C7 C8 -5.1(3) yes
C1 C7 C8 C11 -178.3(2) yes
C7 C8 C11 C16 175.4(2) ?
C7 C8 C11 C12 -3.4(3) yes
C16 C11 C12 C13 -0.8(2) ?
C8 C11 C12 C13 178.06(15) ?
C11 C12 C13 O3 179.38(15) ?
C11 C12 C13 C14 0.2(2) ?
O3 C13 C14 O4 1.1(2) ?
C12 C13 C14 O4 -179.68(15) ?
O3 C13 C14 C15 -178.92(16) ?
C12 C13 C14 C15 0.3(3) ?
O4 C14 C15 C16 179.71(17) ?
C13 C14 C15 C16 -0.3(3) ?
C12 C11 C16 C15 0.8(3) ?
C8 C11 C16 C15 -178.05(16) ?
C14 C15 C16 C11 -0.3(3) ?
C4 C3 O2 C9 -1.9(2) ?
C2 C3 O2 C9 178.25(14) ?
C12 C13 O3 C17 6.5(2) ?
C14 C13 O3 C17 -174.33(16) ?
